data_7207862
loop_
_publ_author_name
'Kuai, Hai-Wei'
'Fan, Jian'
'Liu, Qing'
'Sun, Wei-Yin'

_publ_section_title
;
 Structural diversity in imidazole and carboxylate-containing metal
 complexes dependent on the alkaline reagents
;
_journal_issue 10
_journal_name_full CrystEngComm
_journal_page_first 3708
_journal_paper_doi 10.1039/c2ce25062d
_journal_volume 14
_journal_year 2012
_chemical_formula_moiety '2(C12 H12 Cd N2 O6), 5(H2 O)'
_chemical_formula_sum 'C24 H34 Cd2 N4 O17'
_chemical_formula_weight 875.35
_chemical_name_systematic
;
?
;
_space_group_IT_number 14
_symmetry_cell_setting monoclinic
_symmetry_space_group_name_Hall '-P 2yn'
_symmetry_space_group_name_H-M 'P 1 21/n 1'
_atom_sites_solution_hydrogens geom
_atom_sites_solution_primary direct
_atom_sites_solution_secondary difmap
_audit_creation_method SHELXL-97
_cell_angle_alpha 90.00
_cell_angle_beta 119.160(5)
_cell_angle_gamma 90.00
_cell_formula_units_Z 2
_cell_length_a 10.262(4)
_cell_length_b 17.100(7)
_cell_length_c 10.488(5)
_cell_measurement_reflns_used 6326
_cell_measurement_temperature 293(2)
_cell_measurement_theta_max 28.19
_cell_measurement_theta_min 2.52
_cell_volume 1607.2(12)
_computing_cell_refinement 'Bruker SMART'
_computing_data_collection 'Bruker SMART'
_computing_data_reduction 'Bruker SAINT'
_computing_molecular_graphics 'Bruker SHELXTL'
_computing_publication_material 'Bruker SHELXTL'
_computing_structure_refinement 'SHELXL-97 (Sheldrick, 1997)'
_computing_structure_solution 'SHELXS-97 (Sheldrick, 1990)'
_diffrn_ambient_temperature 293(2)
_diffrn_measured_fraction_theta_full 0.984
_diffrn_measured_fraction_theta_max 0.984
_diffrn_measurement_device_type 'CCD area detector'
_diffrn_measurement_method 'phi and omega scans'
_diffrn_radiation_monochromator graphite
_diffrn_radiation_source 'fine-focus sealed tube'
_diffrn_radiation_type MoK\a
_diffrn_radiation_wavelength 0.71073
_diffrn_reflns_av_R_equivalents 0.0343
_diffrn_reflns_av_sigmaI/netI 0.0430
_diffrn_reflns_limit_h_max 12
_diffrn_reflns_limit_h_min -12
_diffrn_reflns_limit_k_max 20
_diffrn_reflns_limit_k_min -21
_diffrn_reflns_limit_l_max 6
_diffrn_reflns_limit_l_min -12
_diffrn_reflns_number 8044
_diffrn_reflns_theta_full 26.00
_diffrn_reflns_theta_max 26.00
_diffrn_reflns_theta_min 2.38
_exptl_absorpt_coefficient_mu 1.405
_exptl_absorpt_correction_T_max 0.7664
_exptl_absorpt_correction_T_min 0.7664
_exptl_absorpt_correction_type multi-scan
_exptl_absorpt_process_details 'SADABS Bruker, 2000'
_exptl_crystal_colour colorless
_exptl_crystal_density_diffrn 1.809
_exptl_crystal_density_method 'not measured'
_exptl_crystal_description block
_exptl_crystal_F_000 876
_exptl_crystal_size_max 0.20
_exptl_crystal_size_mid 0.20
_exptl_crystal_size_min 0.20
_refine_diff_density_max 0.961
_refine_diff_density_min -1.126
_refine_diff_density_rms 0.140
_refine_ls_extinction_method none
_refine_ls_goodness_of_fit_ref 1.119
_refine_ls_hydrogen_treatment constr
_refine_ls_matrix_type full
_refine_ls_number_parameters 217
_refine_ls_number_reflns 3102
_refine_ls_number_restraints 4
_refine_ls_restrained_S_all 1.118
_refine_ls_R_factor_all 0.0423
_refine_ls_R_factor_gt 0.0399
_refine_ls_shift/su_max 0.000
_refine_ls_shift/su_mean 0.000
_refine_ls_structure_factor_coef Fsqd
_refine_ls_weighting_details 'calc w=1/[\s^2^(Fo^2^)+(0.0570P)^2^+1.7316P] where P=(Fo^2^+2Fc^2^)/3'
_refine_ls_weighting_scheme calc
_refine_ls_wR_factor_gt 0.1086
_refine_ls_wR_factor_ref 0.1108
_reflns_number_gt 2890
_reflns_number_total 3102
_reflns_threshold_expression >2sigma(I)
_cod_data_source_file c2ce25062d.txt
_cod_data_source_block 2
_cod_depositor_comments
;
The following automatic conversions were performed:

'_symmetry_cell_setting' value 'Monoclinic' changed to 'monoclinic'
according to /home/saulius/struct/CIF-dictionaries/cif_core.dic
dictionary named 'cif_core.dic' version 2.4.1 from 2010-06-29.

Automatic conversion script
Id: cif_fix_values 1715 2011-07-08 13:25:40Z adriana 
;
_cod_original_sg_symbol_H-M 'P2(1)/n '
_cod_database_code 7207862

loop_
_symmetry_equiv_pos_as_xyz
'x, y, z'
'-x+1/2, y+1/2, -z+1/2'
'-x, -y, -z'
'x-1/2, -y-1/2, z-1/2'

loop_
_atom_site_label
_atom_site_type_symbol
_atom_site_fract_x
_atom_site_fract_y
_atom_site_fract_z
_atom_site_U_iso_or_equiv
_atom_site_adp_type
_atom_site_occupancy
_atom_site_symmetry_multiplicity
_atom_site_calc_flag
_atom_site_refinement_flags
Cd1 Cd 0.39621(3) 1.018047(16) 0.21443(3) 0.03280(14) Uani 1 1 d .
N11 N 0.1657(3) 0.72096(18) 0.5630(3) 0.0339(7) Uani 1 1 d .
N12 N 0.1780(3) 0.61953(19) 0.4404(4) 0.0366(7) Uani 1 1 d .
O1 O 0.2936(3) 0.93820(18) 0.3174(3) 0.0415(6) Uani 1 1 d .
O2 O 0.1366(4) 1.03350(19) 0.2061(4) 0.0498(8) Uani 1 1 d .
O3 O -0.3580(3) 1.02984(19) 0.2119(3) 0.0446(7) Uani 1 1 d .
O4 O -0.3843(3) 0.9471(2) 0.3591(3) 0.0464(7) Uani 1 1 d .
O5 O 0.3386(3) 0.92719(18) 0.0309(3) 0.0469(7) Uani 1 1 d D
H9 H 0.2641 0.8993 -0.0051 0.056 Uiso 1 1 d RD
H10 H 0.3417 0.9533 -0.0330 0.056 Uiso 1 1 d RD
O6 O 0.4666(4) 1.1027(2) 0.4163(4) 0.0703(11) Uani 1 1 d D
H12 H 0.5433 1.0889 0.4890 0.084 Uiso 1 1 d RD
H11 H 0.4868 1.1471 0.4014 0.084 Uiso 1 1 d RD
O7 O 0.0744(4) 0.8507(2) 0.9028(5) 0.0753(11) Uani 1 1 d .
O8 O 0.4704(10) 0.7929(4) 0.3162(10) 0.130(3) Uani 0.80 1 d P
O9 O 0.3171(12) 0.2618(4) 0.3210(9) 0.128(3) Uani 0.70 1 d P
C1 C 0.0385(4) 0.8496(2) 0.4950(4) 0.0316(7) Uani 1 1 d .
C2 C 0.1251(4) 0.8796(2) 0.4385(4) 0.0316(7) Uani 1 1 d .
H1 H 0.2178 0.8575 0.4656 0.038 Uiso 1 1 calc R
C3 C 0.0750(4) 0.9421(2) 0.3418(4) 0.0294(7) Uani 1 1 d .
C4 C -0.0658(4) 0.9738(2) 0.2991(4) 0.0299(7) Uani 1 1 d .
H2 H -0.0999 1.0158 0.2346 0.036 Uiso 1 1 calc R
C5 C -0.1555(4) 0.9429(2) 0.3524(4) 0.0299(7) Uani 1 1 d .
C6 C -0.1023(4) 0.8803(2) 0.4505(4) 0.0323(7) Uani 1 1 d .
H3 H -0.1617 0.8591 0.4861 0.039 Uiso 1 1 calc R
C11 C 0.0992(5) 0.7841(2) 0.6064(4) 0.0392(8) Uani 1 1 d .
H5 H 0.1739 0.8053 0.6994 0.047 Uiso 1 1 calc R
H4 H 0.0188 0.7630 0.6196 0.047 Uiso 1 1 calc R
C12 C 0.0900(4) 0.6636(2) 0.4689(4) 0.0378(8) Uani 1 1 d .
H6 H -0.0122 0.6558 0.4286 0.045 Uiso 1 1 calc R
C13 C 0.3187(4) 0.6508(2) 0.5203(4) 0.0396(9) Uani 1 1 d .
H7 H 0.4047 0.6317 0.5226 0.048 Uiso 1 1 calc R
C14 C 0.3120(4) 0.7140(2) 0.5951(4) 0.0403(9) Uani 1 1 d .
H8 H 0.3909 0.7463 0.6562 0.048 Uiso 1 1 calc R
C31 C 0.1726(4) 0.9743(2) 0.2835(4) 0.0338(8) Uani 1 1 d .
C51 C -0.3084(4) 0.9753(2) 0.3044(4) 0.0361(9) Uani 1 1 d .

loop_
_atom_site_aniso_label
_atom_site_aniso_U_11
_atom_site_aniso_U_22
_atom_site_aniso_U_33
_atom_site_aniso_U_23
_atom_site_aniso_U_13
_atom_site_aniso_U_12
Cd1 0.02510(18) 0.0426(2) 0.0344(2) 0.00729(10) 0.01739(14) 0.00186(9)
N11 0.0358(16) 0.0354(16) 0.0368(16) 0.0026(13) 0.0225(13) 0.0039(13)
N12 0.0298(15) 0.0405(17) 0.0411(17) -0.0057(14) 0.0186(14) -0.0027(13)
O1 0.0266(13) 0.0604(18) 0.0447(15) 0.0084(13) 0.0231(12) 0.0038(12)
O2 0.0397(16) 0.0524(17) 0.068(2) 0.0225(16) 0.0346(16) 0.0085(13)
O3 0.0290(14) 0.0665(19) 0.0413(16) 0.0112(14) 0.0195(13) 0.0119(13)
O4 0.0276(13) 0.073(2) 0.0479(16) 0.0083(15) 0.0254(12) 0.0038(13)
O5 0.0506(17) 0.0551(17) 0.0410(15) 0.0037(13) 0.0272(14) -0.0023(14)
O6 0.068(2) 0.060(2) 0.0499(19) -0.0069(16) 0.0037(17) 0.0060(18)
O7 0.071(2) 0.071(2) 0.091(3) 0.010(2) 0.045(2) 0.015(2)
O8 0.193(8) 0.066(3) 0.209(9) 0.013(5) 0.159(7) 0.026(4)
O9 0.189(9) 0.079(5) 0.093(5) -0.007(4) 0.052(6) 0.005(5)
C1 0.0355(17) 0.0339(17) 0.0309(17) -0.0032(15) 0.0205(15) 0.0012(14)
C2 0.0254(16) 0.0385(18) 0.0344(18) -0.0014(15) 0.0174(15) 0.0027(14)
C3 0.0209(15) 0.0381(18) 0.0304(17) -0.0030(14) 0.0135(14) -0.0033(13)
C4 0.0238(17) 0.0368(18) 0.0314(18) 0.0008(14) 0.0152(15) 0.0004(13)
C5 0.0226(15) 0.0423(19) 0.0258(16) -0.0037(14) 0.0125(13) -0.0008(14)
C6 0.0281(17) 0.0399(19) 0.0360(18) -0.0025(15) 0.0212(15) -0.0033(14)
C11 0.049(2) 0.0388(19) 0.039(2) 0.0025(16) 0.0285(18) 0.0073(17)
C12 0.0329(18) 0.0385(19) 0.047(2) -0.0005(17) 0.0236(17) 0.0002(15)
C13 0.0299(18) 0.048(2) 0.039(2) -0.0017(17) 0.0158(16) 0.0057(16)
C14 0.0320(18) 0.044(2) 0.039(2) -0.0050(17) 0.0124(16) 0.0002(16)
C31 0.0242(17) 0.047(2) 0.0341(19) -0.0031(16) 0.0170(15) -0.0042(14)
C51 0.0236(17) 0.053(2) 0.0326(19) -0.0033(16) 0.0147(15) 0.0024(15)

loop_
_atom_type_symbol
_atom_type_description
_atom_type_scat_dispersion_real
_atom_type_scat_dispersion_imag
_atom_type_scat_source
C C 0.0033 0.0016 'International Tables Vol C Tables 4.2.6.8 and 6.1.1.4'
H H 0.0000 0.0000 'International Tables Vol C Tables 4.2.6.8 and 6.1.1.4'
N N 0.0061 0.0033 'International Tables Vol C Tables 4.2.6.8 and 6.1.1.4'
O O 0.0106 0.0060 'International Tables Vol C Tables 4.2.6.8 and 6.1.1.4'
Cd Cd -0.8075 1.2024 'International Tables Vol C Tables 4.2.6.8 and 6.1.1.4'

loop_
_geom_angle_atom_site_label_1
_geom_angle_atom_site_label_2
_geom_angle_atom_site_label_3
_geom_angle
_geom_angle_site_symmetry_1
_geom_angle_site_symmetry_3
N12 Cd1 O1 136.98(11) 2 .
N12 Cd1 O5 93.35(12) 2 .
O1 Cd1 O5 90.14(11) . .
N12 Cd1 O4 138.45(11) 2 1_655
O1 Cd1 O4 84.48(10) . 1_655
O5 Cd1 O4 88.07(11) . 1_655
N12 Cd1 O6 91.26(13) 2 .
O1 Cd1 O6 87.30(13) . .
O5 Cd1 O6 175.24(11) . .
O4 Cd1 O6 87.69(12) 1_655 .
N12 Cd1 O3 85.38(11) 2 1_655
O1 Cd1 O3 137.58(10) . 1_655
O5 Cd1 O3 84.10(11) . 1_655
O4 Cd1 O3 53.43(10) 1_655 1_655
O6 Cd1 O3 95.10(13) . 1_655
N12 Cd1 O2 85.26(10) 2 .
O1 Cd1 O2 52.12(9) . .
O5 Cd1 O2 101.27(11) . .
O4 Cd1 O2 135.12(10) 1_655 .
O6 Cd1 O2 80.29(13) . .
O3 Cd1 O2 169.47(11) 1_655 .
C12 N11 C14 106.8(3) . .
C12 N11 C11 125.4(3) . .
C14 N11 C11 127.4(3) . .
C12 N12 C13 105.7(3) . .
C12 N12 Cd1 125.4(3) . 2_545
C13 N12 Cd1 128.8(3) . 2_545
C31 O1 Cd1 100.9(2) . .
C31 O2 Cd1 85.5(2) . .
C51 O3 Cd1 88.0(2) . 1_455
C51 O4 Cd1 96.8(2) . 1_455
Cd1 O5 H9 125.2 . .
Cd1 O5 H10 102.6 . .
H9 O5 H10 109.8 . .
Cd1 O6 H12 113.1 . .
Cd1 O6 H11 113.0 . .
H12 O6 H11 103.0 . .
C2 C1 C6 119.8(3) . .
C2 C1 C11 119.6(3) . .
C6 C1 C11 120.6(3) . .
C1 C2 C3 120.7(3) . .
C1 C2 H1 119.6 . .
C3 C2 H1 119.6 . .
C2 C3 C4 119.3(3) . .
C2 C3 C31 119.6(3) . .
C4 C3 C31 121.1(3) . .
C5 C4 C3 120.5(3) . .
C5 C4 H2 119.8 . .
C3 C4 H2 119.8 . .
C4 C5 C6 119.2(3) . .
C4 C5 C51 120.9(3) . .
C6 C5 C51 120.0(3) . .
C1 C6 C5 120.5(3) . .
C1 C6 H3 119.8 . .
C5 C6 H3 119.8 . .
N11 C11 C1 112.6(3) . .
N11 C11 H5 109.1 . .
C1 C11 H5 109.1 . .
N11 C11 H4 109.1 . .
C1 C11 H4 109.1 . .
H5 C11 H4 107.8 . .
N12 C12 N11 111.8(3) . .
N12 C12 H6 124.1 . .
N11 C12 H6 124.1 . .
C14 C13 N12 109.1(3) . .
C14 C13 H7 125.4 . .
N12 C13 H7 125.4 . .
C13 C14 N11 106.5(3) . .
C13 C14 H8 126.7 . .
N11 C14 H8 126.7 . .
O2 C31 O1 121.3(4) . .
O2 C31 C3 121.3(3) . .
O1 C31 C3 117.4(3) . .
O3 C51 O4 121.6(3) . .
O3 C51 C5 119.7(4) . .
O4 C51 C5 118.7(3) . .

loop_
_geom_bond_atom_site_label_1
_geom_bond_atom_site_label_2
_geom_bond_distance
_geom_bond_site_symmetry_2
Cd1 N12 2.241(3) 2
Cd1 O1 2.291(3) .
Cd1 O5 2.315(3) .
Cd1 O4 2.349(3) 1_655
Cd1 O6 2.369(4) .
Cd1 O3 2.543(3) 1_655
Cd1 O2 2.636(3) .
N11 C12 1.339(5) .
N11 C14 1.374(5) .
N11 C11 1.464(5) .
N12 C12 1.317(5) .
N12 C13 1.376(5) .
N12 Cd1 2.241(3) 2_545
O1 C31 1.272(5) .
O2 C31 1.236(5) .
O3 C51 1.260(5) .
O3 Cd1 2.543(3) 1_455
O4 C51 1.268(5) .
O4 Cd1 2.349(3) 1_455
O5 H9 0.8211 .
O5 H10 0.8189 .
O6 H12 0.8195 .
O6 H11 0.8216 .
C1 C2 1.384(5) .
C1 C6 1.386(5) .
C1 C11 1.516(5) .
C2 C3 1.389(5) .
C2 H1 0.9300 .
C3 C4 1.397(5) .
C3 C31 1.509(5) .
C4 C5 1.393(5) .
C4 H2 0.9300 .
C5 C6 1.398(5) .
C5 C51 1.500(5) .
C6 H3 0.9300 .
C11 H5 0.9700 .
C11 H4 0.9700 .
C12 H6 0.9300 .
C13 C14 1.357(6) .
C13 H7 0.9300 .
C14 H8 0.9300 .

loop_
_geom_torsion_atom_site_label_1
_geom_torsion_atom_site_label_2
_geom_torsion_atom_site_label_3
_geom_torsion_atom_site_label_4
_geom_torsion
_geom_torsion_site_symmetry_1
N12 Cd1 O1 C31 -11.1(3) 2
O5 Cd1 O1 C31 -106.2(2) .
O4 Cd1 O1 C31 165.8(3) 1_655
O6 Cd1 O1 C31 77.8(2) .
O3 Cd1 O1 C31 172.5(2) 1_655
O2 Cd1 O1 C31 -1.9(2) .
N12 Cd1 O2 C31 175.7(3) 2
O1 Cd1 O2 C31 2.0(2) .
O5 Cd1 O2 C31 83.2(3) .
O4 Cd1 O2 C31 -15.5(3) 1_655
O6 Cd1 O2 C31 -92.2(3) .
O3 Cd1 O2 C31 -156.9(5) 1_655
C6 C1 C2 C3 2.5(5) .
C11 C1 C2 C3 -176.8(3) .
C1 C2 C3 C4 -1.4(5) .
C1 C2 C3 C31 179.2(3) .
C2 C3 C4 C5 -0.2(5) .
C31 C3 C4 C5 179.2(3) .
C3 C4 C5 C6 0.7(5) .
C3 C4 C5 C51 -178.5(3) .
C2 C1 C6 C5 -2.0(5) .
C11 C1 C6 C5 177.3(3) .
C4 C5 C6 C1 0.5(5) .
C51 C5 C6 C1 179.7(3) .
C12 N11 C11 C1 -80.6(5) .
C14 N11 C11 C1 90.7(5) .
C2 C1 C11 N11 -47.3(5) .
C6 C1 C11 N11 133.4(4) .
C13 N12 C12 N11 -0.4(4) .
Cd1 N12 C12 N11 -178.4(2) 2_545
C14 N11 C12 N12 1.1(5) .
C11 N11 C12 N12 173.9(3) .
C12 N12 C13 C14 -0.4(5) .
Cd1 N12 C13 C14 177.5(3) 2_545
N12 C13 C14 N11 1.1(5) .
C12 N11 C14 C13 -1.3(4) .
C11 N11 C14 C13 -173.9(3) .
Cd1 O2 C31 O1 -3.3(4) .
Cd1 O2 C31 C3 176.5(3) .
Cd1 O1 C31 O2 3.8(5) .
Cd1 O1 C31 C3 -175.9(3) .
C2 C3 C31 O2 -174.5(4) .
C4 C3 C31 O2 6.1(6) .
C2 C3 C31 O1 5.3(5) .
C4 C3 C31 O1 -174.1(3) .
Cd1 O3 C51 O4 -5.1(4) 1_455
Cd1 O3 C51 C5 175.3(3) 1_455
Cd1 O4 C51 O3 5.6(4) 1_455
Cd1 O4 C51 C5 -174.8(3) 1_455
C4 C5 C51 O3 1.8(6) .
C6 C5 C51 O3 -177.4(4) .
C4 C5 C51 O4 -177.8(3) .
C6 C5 C51 O4 3.0(5) .
